data_2216032
loop_
_publ_author_name
'Pruka\/la, Wies\/law'
'Marciniec, Bogdan'
'Kubicki, Maciej'

_publ_section_title
;
 1-{4-[(<i>E</i>)-2-(9<i>H</i>-Carbazol-9-yl)ethenyl]phenyl}ethan-1-one
;
_journal_coeditor_code KP2134
_journal_issue 11
_journal_name_full 'Acta Crystallographica Section E'
_journal_page_first o4255
_journal_page_last o4255
_journal_paper_doi 10.1107/S1600536807045151
_journal_volume 63
_journal_year 2007
_chemical_formula_iupac 'C22 H17 N O'
_chemical_formula_moiety 'C22 H17 N O'
_chemical_formula_sum 'C22 H17 N O'
_chemical_formula_weight 311.37
_chemical_name_common
;
1-{4-[(<i>E</i>)-\a-(9<i>H</i>-Carbazol-9-yl)styryl]}ethan-1-one
;
_chemical_name_systematic
;
1-{4-[(<i>E</i>)-2-(9<i>H</i>-Carbazol-9-yl)ethenyl]phenyl}ethan-1-one
;
_space_group_IT_number 14
_symmetry_cell_setting monoclinic
_symmetry_space_group_name_Hall '-P 2ybc'
_symmetry_space_group_name_H-M 'P 1 21/c 1'
_atom_sites_solution_hydrogens geom
_atom_sites_solution_primary direct
_atom_sites_solution_secondary difmap
_audit_creation_method SHELXL-97
_cell_angle_alpha 90.00
_cell_angle_beta 103.665(7)
_cell_angle_gamma 90.00
_cell_formula_units_Z 4
_cell_length_a 8.6392(6)
_cell_length_b 24.6618(17)
_cell_length_c 8.0637(7)
_cell_measurement_reflns_used 3826
_cell_measurement_temperature 294(2)
_cell_measurement_theta_max 23
_cell_measurement_theta_min 4
_cell_volume 1669.4(2)
_computing_cell_refinement
;
CrysAlis RED (Oxford Diffraction, 2006)
;
_computing_data_collection
;
CrysAlis CCD (Oxford Diffraction, 2006)
;
_computing_data_reduction
;
CrysAlis RED (Oxford Diffraction, 2006).
;
_computing_molecular_graphics 'XP (Siemens, 1989)'
_computing_publication_material 'SHELXL-97 (Sheldrick, 1997)'
_computing_structure_refinement 'SHELXL-97 (Sheldrick, 1997)'
_computing_structure_solution 'SHELXS-97 (Sheldrick, 1997)'
_diffrn_ambient_temperature 294(2)
_diffrn_measured_fraction_theta_full 0.995
_diffrn_measured_fraction_theta_max 0.995
_diffrn_measurement_device_type 'KUMA KM4CCD diffractometer'
_diffrn_measurement_method \w-scan
_diffrn_radiation_monochromator graphite
_diffrn_radiation_source 'fine-focus sealed tube'
_diffrn_radiation_type MoK\a
_diffrn_radiation_wavelength 0.71073
_diffrn_reflns_av_R_equivalents 0.0301
_diffrn_reflns_av_sigmaI/netI 0.0417
_diffrn_reflns_limit_h_max 10
_diffrn_reflns_limit_h_min -10
_diffrn_reflns_limit_k_max 28
_diffrn_reflns_limit_k_min -29
_diffrn_reflns_limit_l_max 9
_diffrn_reflns_limit_l_min -5
_diffrn_reflns_number 10180
_diffrn_reflns_theta_full 25.00
_diffrn_reflns_theta_max 25.00
_diffrn_reflns_theta_min 2.43
_exptl_absorpt_coefficient_mu 0.076
_exptl_absorpt_correction_type none
_exptl_crystal_colour colourless
_exptl_crystal_density_diffrn 1.239
_exptl_crystal_density_method 'not measured'
_exptl_crystal_description block
_exptl_crystal_F_000 656
_exptl_crystal_size_max 0.45
_exptl_crystal_size_mid 0.2
_exptl_crystal_size_min 0.1
_refine_diff_density_max 0.166
_refine_diff_density_min -0.124
_refine_ls_extinction_method none
_refine_ls_goodness_of_fit_ref 1.094
_refine_ls_hydrogen_treatment constr
_refine_ls_matrix_type full
_refine_ls_number_parameters 218
_refine_ls_number_reflns 2931
_refine_ls_number_restraints 10
_refine_ls_restrained_S_all 1.108
_refine_ls_R_factor_all 0.0875
_refine_ls_R_factor_gt 0.0417
_refine_ls_shift/su_max 0.001
_refine_ls_shift/su_mean 0.000
_refine_ls_structure_factor_coef Fsqd
_refine_ls_weighting_details 'calc w=1/[\s^2^(Fo^2^)+(0.0400P)^2^+0.0000P] where P=(Fo^2^+2Fc^2^)/3'
_refine_ls_weighting_scheme calc
_refine_ls_wR_factor_gt 0.0897
_refine_ls_wR_factor_ref 0.0951
_reflns_number_gt 1618
_reflns_number_total 2931
_reflns_threshold_expression I>2\s(I)
_cod_data_source_file kp2134.cif
_cod_data_source_block I
_cod_original_sg_symbol_H-M P21/c
_cod_database_code 2216032
_cod_database_fobs_code 2216032

loop_
_symmetry_equiv_pos_as_xyz
'x, y, z'
'-x, y+1/2, -z+1/2'
'-x, -y, -z'
'x, -y-1/2, z-1/2'

loop_
_atom_site_type_symbol
_atom_site_label
_atom_site_fract_x
_atom_site_fract_y
_atom_site_fract_z
_atom_site_U_iso_or_equiv
_atom_site_adp_type
_atom_site_calc_flag
_atom_site_refinement_flags
_atom_site_occupancy
C C1 0.6313(2) 0.34028(7) 0.3173(2) 0.0695(5) Uani d U 1
H H1 0.7133 0.3583 0.2679 0.083 Uiso d R 1
C C2 0.6783(3) 0.31391(8) 0.4715(2) 0.0869(6) Uani d U 1
H H2 0.7972 0.3141 0.5305 0.104 Uiso d R 1
C C3 0.5693(3) 0.28726(8) 0.5428(3) 0.0976(7) Uani d U 1
H H3 0.6060 0.2718 0.6455 0.117 Uiso d R 1
C C4 0.4104(3) 0.28523(7) 0.4613(3) 0.0883(6) Uani d U 1
H H4 0.3244 0.2687 0.4982 0.106 Uiso d R 1
C C5 0.3595(2) 0.31135(7) 0.3037(2) 0.0658(5) Uani d U 1
C C6 0.2073(2) 0.31597(7) 0.1820(2) 0.0660(5) Uani d U 1
C C7 0.0531(3) 0.29664(8) 0.1758(3) 0.0868(6) Uani d U 1
H H7 0.0483 0.2763 0.2709 0.104 Uiso d R 1
C C8 -0.0687(3) 0.31089(10) 0.0405(4) 0.0981(7) Uani d . 1
H H8 -0.1770 0.2955 0.0323 0.118 Uiso d R 1
C C9 -0.0414(2) 0.34367(9) -0.0883(3) 0.0935(6) Uani d U 1
H H9 -0.1301 0.3553 -0.1824 0.112 Uiso d R 1
C C10 0.1086(2) 0.36252(8) -0.0885(2) 0.0783(5) Uani d U 1
H H10 0.1317 0.3867 -0.1733 0.094 Uiso d R 1
C C11 0.2321(2) 0.34749(7) 0.0473(2) 0.0623(5) Uani d . 1
N N12 0.39291(17) 0.36185(6) 0.07909(16) 0.0623(4) Uani d U 1
C C13 0.4717(2) 0.33970(6) 0.2363(2) 0.0587(4) Uani d U 1
C C14 0.4584(2) 0.39064(7) -0.0382(2) 0.0695(5) Uani d U 1
H H14 0.4206 0.3852 -0.1545 0.083 Uiso d R 1
C C15 0.5778(2) 0.42392(7) -0.0040(2) 0.0697(5) Uani d U 1
H H15 0.6239 0.4337 0.1187 0.084 Uiso d R 1
C C16 0.6464(2) 0.45242(7) -0.1315(2) 0.0617(4) Uani d U 1
C C17 0.60586(19) 0.43922(7) -0.3039(2) 0.0657(5) Uani d U 1
H H17 0.5348 0.4145 -0.3568 0.079 Uiso d R 1
C C18 0.67108(19) 0.46792(7) -0.4199(2) 0.0652(5) Uani d U 1
H H18 0.6385 0.4598 -0.5410 0.078 Uiso d R 1
C C19 0.77922(19) 0.50939(6) -0.36486(19) 0.0565(4) Uani d U 1
C C20 0.8206(2) 0.52105(7) -0.1916(2) 0.0675(5) Uani d U 1
H H20 0.9034 0.5502 -0.1474 0.081 Uiso d R 1
C C21 0.7553(2) 0.49312(8) -0.0779(2) 0.0711(5) Uani d . 1
H H21 0.7872 0.5024 0.0456 0.085 Uiso d R 1
C C22 0.8457(2) 0.53991(7) -0.4901(2) 0.0637(5) Uani d U 1
O O23 0.80691(16) 0.52895(6) -0.64132(16) 0.0937(4) Uani d . 1
C C24 0.9629(2) 0.58373(8) -0.4314(2) 0.0944(6) Uani d . 1
H H24A 1.0224 0.5948 -0.5177 0.123 Uiso d R 1
H H24B 1.0298 0.5776 -0.3271 0.123 Uiso d R 1
H H24C 0.9131 0.6124 -0.4135 0.123 Uiso d R 1

loop_
_atom_site_aniso_label
_atom_site_aniso_U_11
_atom_site_aniso_U_22
_atom_site_aniso_U_33
_atom_site_aniso_U_12
_atom_site_aniso_U_13
_atom_site_aniso_U_23
C1 0.0778(10) 0.0578(11) 0.0715(12) 0.0015(10) 0.0151(9) 0.0018(10)
C2 0.1083(16) 0.0629(13) 0.0807(14) 0.0066(11) 0.0050(11) 0.0055(11)
C3 0.145(2) 0.0728(15) 0.0719(13) 0.0074(14) 0.0188(14) 0.0206(11)
C4 0.1262(19) 0.0629(13) 0.0841(12) -0.0049(13) 0.0416(14) 0.0146(10)
C5 0.0882(11) 0.0450(10) 0.0725(10) 0.0003(10) 0.0353(8) -0.0001(8)
C6 0.0784(10) 0.0485(10) 0.0816(12) -0.0028(9) 0.0398(8) -0.0085(10)
C7 0.0925(14) 0.0673(14) 0.1162(16) -0.0165(12) 0.0555(14) -0.0180(12)
C8 0.0730(16) 0.0923(17) 0.1363(19) -0.0190(13) 0.0395(15) -0.0400(16)
C9 0.0707(12) 0.0970(17) 0.1110(16) -0.0033(11) 0.0181(13) -0.0277(14)
C10 0.0752(12) 0.0790(14) 0.0813(12) -0.0003(10) 0.0194(11) -0.0064(11)
C11 0.0657(13) 0.0575(12) 0.0683(12) 0.0008(10) 0.0250(10) -0.0062(9)
N12 0.0648(10) 0.0642(9) 0.0617(9) -0.0014(8) 0.0228(7) 0.0074(7)
C13 0.0709(9) 0.0476(10) 0.0620(11) 0.0008(9) 0.0248(9) -0.0012(9)
C14 0.0724(12) 0.0704(13) 0.0715(12) -0.0007(10) 0.0288(9) 0.0094(9)
C15 0.0770(13) 0.0717(13) 0.0636(11) -0.0008(11) 0.0226(9) 0.0047(9)
C16 0.0659(11) 0.0625(12) 0.0614(9) 0.0104(10) 0.0243(8) 0.0057(8)
C17 0.0626(11) 0.0638(12) 0.0714(9) -0.0094(9) 0.0174(8) -0.0048(8)
C18 0.0656(11) 0.0712(12) 0.0610(10) -0.0011(8) 0.0197(8) -0.0023(8)
C19 0.0590(10) 0.0553(10) 0.0595(8) 0.0071(7) 0.0228(7) 0.0021(7)
C20 0.0764(12) 0.0665(12) 0.0635(9) -0.0068(10) 0.0240(9) -0.0034(9)
C21 0.0856(13) 0.0710(13) 0.0601(10) -0.0057(11) 0.0239(10) -0.0033(10)
C22 0.0652(11) 0.0652(12) 0.0663(12) 0.0037(10) 0.0269(9) 0.0039(9)
O23 0.0997(10) 0.1208(12) 0.0646(8) -0.0205(9) 0.0272(7) 0.0072(8)
C24 0.1189(17) 0.0773(14) 0.0996(15) -0.0230(13) 0.0509(13) -0.0082(12)

loop_
_atom_type_symbol
_atom_type_description
_atom_type_scat_dispersion_real
_atom_type_scat_dispersion_imag
_atom_type_scat_source
C C 0.0033 0.0016 'International Tables Vol C Tables 4.2.6.8 and 6.1.1.4'
H H 0.0000 0.0000 'International Tables Vol C Tables 4.2.6.8 and 6.1.1.4'
N N 0.0061 0.0033 'International Tables Vol C Tables 4.2.6.8 and 6.1.1.4'
O O 0.0106 0.0060 'International Tables Vol C Tables 4.2.6.8 and 6.1.1.4'

loop_
_geom_angle_atom_site_label_1
_geom_angle_atom_site_label_2
_geom_angle_atom_site_label_3
_geom_angle
C2 C1 C13 118.10(18)
C2 C1 H1 119.1
C13 C1 H1 122.8
C1 C2 C3 121.1(2)
C1 C2 H2 117.8
C3 C2 H2 121.1
C4 C3 C2 121.35(19)
C4 C3 H3 121.3
C2 C3 H3 117.3
C3 C4 C5 118.74(19)
C3 C4 H4 128.9
C5 C4 H4 112.3
C4 C5 C13 118.86(18)
C4 C5 C6 133.78(18)
C13 C5 C6 107.35(15)
C11 C6 C7 118.77(19)
C11 C6 C5 106.86(16)
C7 C6 C5 134.36(19)
C8 C7 C6 119.0(2)
C8 C7 H7 128.5
C6 C7 H7 112.5
C7 C8 C9 120.9(2)
C7 C8 H8 119.1
C9 C8 H8 119.8
C10 C9 C8 121.8(2)
C10 C9 H9 117.5
C8 C9 H9 120.7
C9 C10 C11 117.19(19)
C9 C10 H10 124.2
C11 C10 H10 118.5
C10 C11 C6 122.27(18)
C10 C11 N12 128.52(16)
C6 C11 N12 109.15(16)
C11 N12 C13 108.45(14)
C11 N12 C14 123.11(15)
C13 N12 C14 128.30(15)
C1 C13 N12 129.96(16)
C1 C13 C5 121.76(16)
N12 C13 C5 108.17(16)
C15 C14 N12 127.20(17)
C15 C14 H14 112.2
N12 C14 H14 120.5
C14 C15 C16 125.65(17)
C14 C15 H15 118.1
C16 C15 H15 116.1
C21 C16 C17 118.53(16)
C21 C16 C15 119.06(16)
C17 C16 C15 122.41(17)
C16 C17 C18 120.43(16)
C16 C17 H17 128.1
C18 C17 H17 111.4
C19 C18 C17 120.55(16)
C19 C18 H18 119.1
C17 C18 H18 120.3
C18 C19 C20 117.99(16)
C18 C19 C22 119.85(15)
C20 C19 C22 122.16(16)
C21 C20 C19 121.37(17)
C21 C20 H20 119.2
C19 C20 H20 119.4
C20 C21 C16 121.10(17)
C20 C21 H21 119.6
C16 C21 H21 119.3
O23 C22 C24 119.25(16)
O23 C22 C19 120.76(17)
C24 C22 C19 119.98(16)
C22 C24 H24A 113.8
C22 C24 H24B 114.2
H24A C24 H24B 111.7
C22 C24 H24C 108.8
H24A C24 H24C 104.8
H24B C24 H24C 102.4

loop_
_geom_bond_atom_site_label_1
_geom_bond_atom_site_label_2
_geom_bond_distance
C1 C2 1.377(2)
C1 C13 1.379(2)
C1 H1 0.9960
C2 C3 1.380(3)
C2 H2 1.0250
C3 C4 1.375(3)
C3 H3 0.8988
C4 C5 1.400(2)
C4 H4 0.9550
C5 C13 1.404(2)
C5 C6 1.447(2)
C6 C11 1.392(2)
C6 C7 1.405(3)
C7 C8 1.370(3)
C7 H7 0.9259
C8 C9 1.380(3)
C8 H8 0.9977
C9 C10 1.377(3)
C9 H9 0.9857
C10 C11 1.387(2)
C10 H10 0.9625
C11 N12 1.397(2)
N12 C13 1.4003(19)
N12 C14 1.404(2)
C14 C15 1.296(2)
C14 H14 0.9270
C15 C16 1.480(2)
C15 H15 1.0050
C16 C21 1.374(2)
C16 C17 1.389(2)
C17 C18 1.394(2)
C17 H17 0.8986
C18 C19 1.385(2)
C18 H18 0.9705
C19 C20 1.388(2)
C19 C22 1.480(2)
C20 C21 1.370(2)
C20 H20 1.0165
C21 H21 0.9949
C22 O23 1.2160(17)
C22 C24 1.480(2)
C24 H24A 0.9954
C24 H24B 0.9131
C24 H24C 0.8566

loop_
_geom_hbond_atom_site_label_D
_geom_hbond_atom_site_label_H
_geom_hbond_atom_site_label_A
_geom_hbond_site_symmetry_A
_geom_hbond_distance_DH
_geom_hbond_distance_HA
_geom_hbond_distance_DA
_geom_hbond_angle_DHA
C21 H21 O23 1_556 0.99 2.57 3.554(2) 168.1
C10 H10 O23 3_664 0.96 2.69 3.632(2) 167.3
C4 H4 Cg3 4_566 0.96 2.91 3.555(2) 126.3

loop_
_geom_torsion_atom_site_label_1
_geom_torsion_atom_site_label_2
_geom_torsion_atom_site_label_3
_geom_torsion_atom_site_label_4
_geom_torsion
C13 C1 C2 C3 0.5(3)
C1 C2 C3 C4 1.2(3)
C2 C3 C4 C5 -0.6(3)
C3 C4 C5 C13 -1.4(3)
C3 C4 C5 C6 177.36(19)
C4 C5 C6 C11 -179.82(18)
C13 C5 C6 C11 -0.93(18)
C4 C5 C6 C7 0.7(3)
C13 C5 C6 C7 179.63(18)
C11 C6 C7 C8 -2.1(3)
C5 C6 C7 C8 177.26(19)
C6 C7 C8 C9 0.0(3)
C7 C8 C9 C10 1.3(3)
C8 C9 C10 C11 -0.4(3)
C9 C10 C11 C6 -1.8(3)
C9 C10 C11 N12 -178.59(16)
C7 C6 C11 C10 3.1(2)
C5 C6 C11 C10 -176.48(16)
C7 C6 C11 N12 -179.57(14)
C5 C6 C11 N12 0.88(18)
C10 C11 N12 C13 176.65(17)
C6 C11 N12 C13 -0.51(17)
C10 C11 N12 C14 -7.2(3)
C6 C11 N12 C14 175.62(14)
C2 C1 C13 N12 -178.40(16)
C2 C1 C13 C5 -2.6(2)
C11 N12 C13 C1 176.13(16)
C14 N12 C13 C1 0.3(3)
C11 N12 C13 C5 -0.09(17)
C14 N12 C13 C5 -175.95(15)
C4 C5 C13 C1 3.1(2)
C6 C5 C13 C1 -175.97(15)
C4 C5 C13 N12 179.72(14)
C6 C5 C13 N12 0.63(17)
C11 N12 C14 C15 149.70(17)
C13 N12 C14 C15 -35.0(3)
N12 C14 C15 C16 178.21(15)
C14 C15 C16 C21 169.39(17)
C14 C15 C16 C17 -11.2(3)
C21 C16 C17 C18 -1.9(2)
C15 C16 C17 C18 178.69(15)
C16 C17 C18 C19 1.1(2)
C17 C18 C19 C20 0.3(2)
C17 C18 C19 C22 -179.22(15)
C18 C19 C20 C21 -0.9(2)
C22 C19 C20 C21 178.63(15)
C19 C20 C21 C16 0.1(3)
C17 C16 C21 C20 1.4(3)
C15 C16 C21 C20 -179.23(16)
C18 C19 C22 O23 -0.2(2)
C20 C19 C22 O23 -179.72(17)
C18 C19 C22 C24 -179.18(16)
C20 C19 C22 C24 1.3(2)

loop_
_cod_related_entry_id
_cod_related_entry_database
_cod_related_entry_code
1 ChemSpider 21197016
